data_2241466
loop_
_publ_author_name
'Flanagan, Keith J.'
'Mothi, Ebrahim Mohamed'
'K\"otzner, Lisa'
'Senge, Mathias O.'

_publ_section_title
;
 Crystal structure of 5-<i>tert</i>-butyl-10,15,20-triphenylporphyrin
;
_journal_issue 2
_journal_name_full 'Acta Crystallographica Section E'
_journal_page_first 128
_journal_page_last 132
_journal_paper_doi 10.1107/S2056989016000025
_journal_volume 72
_journal_year 2016
_chemical_formula_iupac 'C42 H34 N4'
_chemical_formula_moiety 'C42 H34 N4'
_chemical_formula_sum 'C42 H34 N4'
_chemical_formula_weight 594.73
_chemical_name_systematic 5-<i>tert</i>-Butyl-10,15,20-triphenylporphyrin
_space_group_crystal_system orthorhombic
_space_group_IT_number 19
_space_group_name_Hall 'P 2ac 2ab'
_space_group_name_H-M_alt 'P 21 21 21'
_symmetry_space_group_name_Hall 'P 2ac 2ab'
_symmetry_space_group_name_H-M 'P 21 21 21'
_atom_sites_solution_hydrogens geom
_audit_creation_method SHELXL-2014/7
_cell_angle_alpha 90
_cell_angle_beta 90
_cell_angle_gamma 90
_cell_formula_units_Z 4
_cell_length_a 11.3373(4)
_cell_length_b 12.6936(5)
_cell_length_c 21.9616(8)
_cell_measurement_reflns_used 9394
_cell_measurement_temperature 100(2)
_cell_measurement_theta_max 27.58
_cell_measurement_theta_min 2.41
_cell_volume 3160.5(2)
_computing_cell_refinement
;
SAINT-plus (Bruker, 2014)
;
_computing_data_collection
;
APEX2 (Bruker, 2014)
;
_computing_data_reduction
;
SAINT-plus (Bruker, 2014)
;
_computing_molecular_graphics
;
XP (Sheldrick, 2008)
;
_computing_publication_material
;
publCIF (Westrip, 2010)
;
_computing_structure_refinement
;
SHELXL-2014/7 (Sheldrick, 2015b)
;
_computing_structure_solution
;
SHELXT (Sheldrick, 2015a)
;
_diffrn_ambient_temperature 100(2)
_diffrn_detector_area_resol_mean 8.258
_diffrn_measured_fraction_theta_full 1.000
_diffrn_measured_fraction_theta_max 0.999
_diffrn_measurement_device_type 'Bruker SMART APEX2 area detector'
_diffrn_measurement_method '\f and \w scans'
_diffrn_radiation_type MoK\a
_diffrn_radiation_wavelength 0.71073
_diffrn_reflns_av_R_equivalents 0.0292
_diffrn_reflns_limit_h_max 14
_diffrn_reflns_limit_h_min -14
_diffrn_reflns_limit_k_max 16
_diffrn_reflns_limit_k_min -16
_diffrn_reflns_limit_l_max 28
_diffrn_reflns_limit_l_min -28
_diffrn_reflns_number 124779
_diffrn_reflns_theta_full 25.242
_diffrn_reflns_theta_max 27.657
_diffrn_reflns_theta_min 1.853
_exptl_absorpt_coefficient_mu 0.074
_exptl_absorpt_correction_T_max 0.7456
_exptl_absorpt_correction_T_min 0.6967
_exptl_absorpt_correction_type multi-scan
_exptl_absorpt_process_details
;
(SADABS; Bruker, 2014)
;
_exptl_crystal_colour Purple
_exptl_crystal_density_diffrn 1.250
_exptl_crystal_description Block
_exptl_crystal_F_000 1256
_exptl_crystal_size_max 0.340
_exptl_crystal_size_mid 0.300
_exptl_crystal_size_min 0.300
_refine_diff_density_max 0.304
_refine_diff_density_min -0.219
_refine_ls_abs_structure_details
;
 Refined as an inversion twin
;
_refine_ls_extinction_method none
_refine_ls_goodness_of_fit_ref 1.063
_refine_ls_hydrogen_treatment constr
_refine_ls_matrix_type full
_refine_ls_number_parameters 419
_refine_ls_number_reflns 7377
_refine_ls_number_restraints 0
_refine_ls_restrained_S_all 1.063
_refine_ls_R_factor_all 0.0400
_refine_ls_R_factor_gt 0.0375
_refine_ls_shift/su_max 0.000
_refine_ls_shift/su_mean 0.000
_refine_ls_structure_factor_coef Fsqd
_refine_ls_weighting_details 'w=1/[\s^2^(Fo^2^)+(0.0624P)^2^+0.8289P] where P=(Fo^2^+2Fc^2^)/3'
_refine_ls_weighting_scheme calc
_refine_ls_wR_factor_gt 0.1035
_refine_ls_wR_factor_ref 0.1058
_reflns_number_gt 7039
_reflns_number_total 7377
_reflns_threshold_expression 'I > 2\s(I)'
_cod_data_source_file su5266sup1.cif
_cod_data_source_block I
_cod_database_code 2241466
_shelx_space_group_comment
;
The symmetry employed for this shelxl refinement is uniquely defined
by the following loop, which should always be used as a source of
symmetry information in preference to the above space-group names.
They are only intended as comments.
;
_shelx_estimated_absorpt_t_min 0.975
_shelx_estimated_absorpt_t_max 0.978

loop_
_space_group_symop_operation_xyz
'x, y, z'
'x+1/2, -y+1/2, -z'
'-x, y+1/2, -z+1/2'
'-x+1/2, -y, z+1/2'

loop_
_atom_site_type_symbol
_atom_site_label
_atom_site_fract_x
_atom_site_fract_y
_atom_site_fract_z
_atom_site_U_iso_or_equiv
_atom_site_adp_type
_atom_site_calc_flag
_atom_site_occupancy
C C1 0.62591(17) 0.45488(15) 0.12493(9) 0.0203(4) Uani d 1
C C2 0.59743(18) 0.55211(16) 0.09532(9) 0.0229(4) Uani d 1
H H32 0.6114 0.6207 0.1110 0.027 Uiso calc 1
C C3 0.54693(19) 0.52918(16) 0.04083(10) 0.0239(4) Uani d 1
H H33 0.5204 0.5793 0.0117 0.029 Uiso calc 1
C C4 0.54015(17) 0.41647(15) 0.03442(9) 0.0204(4) Uani d 1
C C5 0.48857(17) 0.35700(16) -0.01260(9) 0.0209(4) Uani d 1
C C6 0.45205(17) 0.25105(16) -0.00211(9) 0.0196(4) Uani d 1
C C7 0.35626(19) 0.19968(16) -0.03491(9) 0.0227(4) Uani d 1
H H7 0.3092 0.2299 -0.0662 0.027 Uiso calc 1
C C8 0.34703(18) 0.10171(16) -0.01265(9) 0.0228(4) Uani d 1
H H8 0.2923 0.0493 -0.0251 0.027 Uiso calc 1
C C9 0.43661(17) 0.09110(15) 0.03413(9) 0.0197(4) Uani d 1
C C10 0.45654(18) -0.00410(16) 0.06508(9) 0.0212(4) Uani d 1
C C11 0.52777(18) -0.01752(16) 0.11669(9) 0.0229(4) Uani d 1
C C12 0.5508(2) -0.11397(17) 0.14810(10) 0.0289(5) Uani d 1
H H14 0.5230 -0.1817 0.1366 0.035 Uiso calc 1
C C13 0.6196(2) -0.09202(17) 0.19738(11) 0.0286(5) Uani d 1
H H15 0.6477 -0.1415 0.2264 0.034 Uiso calc 1
C C14 0.64198(18) 0.01871(16) 0.19762(9) 0.0220(4) Uani d 1
C C15 0.71165(17) 0.07601(16) 0.23872(9) 0.0213(4) Uani d 1
C C16 0.73131(18) 0.18453(16) 0.23489(9) 0.0220(4) Uani d 1
C C17 0.8031(2) 0.24329(18) 0.27767(9) 0.0269(4) Uani d 1
H H17 0.8470 0.2152 0.3108 0.032 Uiso calc 1
C C18 0.7955(2) 0.34552(17) 0.26138(10) 0.0265(4) Uani d 1
H H16 0.8332 0.4034 0.2807 0.032 Uiso calc 1
C C19 0.71826(18) 0.34990(17) 0.20853(9) 0.0222(4) Uani d 1
C C20 0.68693(17) 0.44495(16) 0.17978(9) 0.0207(4) Uani d 1
C C51 0.4682(2) 0.40954(17) -0.07592(10) 0.0258(4) Uani d 1
C C52 0.5728(3) 0.4822(2) -0.09285(11) 0.0416(6) Uani d 1
H H26 0.5619 0.5091 -0.1343 0.062 Uiso calc 1
H H28 0.6466 0.4422 -0.0907 0.062 Uiso calc 1
H H27 0.5762 0.5415 -0.0643 0.062 Uiso calc 1
C C53 0.3523(2) 0.4725(2) -0.07555(12) 0.0379(6) Uani d 1
H H25 0.3423 0.5081 -0.1148 0.057 Uiso calc 1
H H23 0.3547 0.5251 -0.0429 0.057 Uiso calc 1
H H24 0.2859 0.4245 -0.0687 0.057 Uiso calc 1
C C54 0.4670(2) 0.32888(19) -0.12892(10) 0.0328(5) Uani d 1
H H30 0.3922 0.2902 -0.1286 0.049 Uiso calc 1
H H29 0.5325 0.2793 -0.1240 0.049 Uiso calc 1
H H31 0.4754 0.3662 -0.1677 0.049 Uiso calc 1
C C101 0.39426(18) -0.10025(16) 0.04186(10) 0.0237(4) Uani d 1
C C102 0.3099(2) -0.15159(18) 0.07717(11) 0.0309(5) Uani d 1
H H11 0.2940 -0.1273 0.1173 0.037 Uiso calc 1
C C103 0.2487(2) -0.2378(2) 0.05445(12) 0.0376(5) Uani d 1
H H12 0.1914 -0.2718 0.0792 0.045 Uiso calc 1
C C104 0.2698(2) -0.27463(18) -0.00350(12) 0.0355(5) Uani d 1
H H2 0.2257 -0.3321 -0.0194 0.043 Uiso calc 1
C C105 0.3566(2) -0.22658(19) -0.03835(12) 0.0349(5) Uani d 1
H H10 0.3742 -0.2533 -0.0777 0.042 Uiso calc 1
C C106 0.4181(2) -0.13967(18) -0.01629(11) 0.0305(5) Uani d 1
H H9 0.4765 -0.1070 -0.0409 0.037 Uiso calc 1
C C151 0.76452(18) 0.01846(16) 0.29167(9) 0.0224(4) Uani d 1
C C152 0.8858(2) 0.00258(18) 0.29672(11) 0.0296(5) Uani d 1
H H22 0.9363 0.0245 0.2646 0.035 Uiso calc 1
C C153 0.9336(2) -0.04490(17) 0.34815(11) 0.0308(5) Uani d 1
H H21 1.0165 -0.0550 0.3509 0.037 Uiso calc 1
C C154 0.8620(2) -0.07733(18) 0.39504(10) 0.0303(5) Uani d 1
H H20 0.8952 -0.1086 0.4304 0.036 Uiso calc 1
C C155 0.7411(2) -0.0641(3) 0.39028(11) 0.0439(7) Uani d 1
H H19 0.6910 -0.0871 0.4223 0.053 Uiso calc 1
C C156 0.6928(2) -0.0172(2) 0.33863(10) 0.0376(6) Uani d 1
H H18 0.6097 -0.0095 0.3355 0.045 Uiso calc 1
C C201 0.72236(19) 0.54413(16) 0.21163(10) 0.0240(4) Uani d 1
C C202 0.6685(2) 0.56983(18) 0.26648(10) 0.0315(5) Uani d 1
H H4 0.6079 0.5260 0.2823 0.038 Uiso calc 1
C C203 0.7030(3) 0.65957(19) 0.29837(11) 0.0376(6) Uani d 1
H H5 0.6658 0.6771 0.3358 0.045 Uiso calc 1
C C204 0.7912(3) 0.72280(18) 0.27563(12) 0.0394(6) Uani d 1
H H1 0.8155 0.7834 0.2977 0.047 Uiso calc 1
C C205 0.8445(2) 0.69838(19) 0.22084(13) 0.0379(6) Uani d 1
H H34 0.9050 0.7425 0.2052 0.045 Uiso calc 1
C C206 0.8097(2) 0.60957(18) 0.18865(11) 0.0309(5) Uani d 1
H H3 0.8459 0.5935 0.1507 0.037 Uiso calc 1
N N1 0.58622(15) 0.37541(13) 0.08755(7) 0.0195(3) Uani d 1
H H1A 0.5897 0.3078 0.0963 0.023 Uiso calc 1
N N2 0.49590(15) 0.18454(13) 0.04146(8) 0.0194(3) Uani d 1
N N3 0.58505(15) 0.06048(13) 0.14814(7) 0.0206(3) Uani d 1
H H3A 0.5852 0.1276 0.1380 0.025 Uiso calc 1
N N4 0.68278(15) 0.25104(13) 0.19218(7) 0.0207(3) Uani d 1

loop_
_atom_site_aniso_label
_atom_site_aniso_U_11
_atom_site_aniso_U_22
_atom_site_aniso_U_33
_atom_site_aniso_U_12
_atom_site_aniso_U_13
_atom_site_aniso_U_23
C1 0.0194(8) 0.0195(9) 0.0221(9) 0.0008(7) 0.0007(7) -0.0005(7)
C2 0.0248(9) 0.0176(9) 0.0263(9) 0.0017(7) -0.0015(8) -0.0013(7)
C3 0.0287(10) 0.0171(9) 0.0260(9) 0.0009(8) -0.0027(8) 0.0024(7)
C4 0.0178(8) 0.0203(9) 0.0230(9) 0.0019(7) 0.0005(7) 0.0012(7)
C5 0.0185(8) 0.0215(9) 0.0227(9) 0.0018(7) -0.0010(7) 0.0005(7)
C6 0.0193(8) 0.0212(9) 0.0183(8) 0.0015(7) 0.0002(7) -0.0026(7)
C7 0.0239(9) 0.0227(9) 0.0214(9) -0.0014(7) -0.0042(8) -0.0013(7)
C8 0.0234(9) 0.0223(9) 0.0228(9) -0.0011(7) -0.0041(8) -0.0009(8)
C9 0.0197(9) 0.0208(9) 0.0186(9) 0.0004(7) 0.0001(7) -0.0011(7)
C10 0.0223(9) 0.0204(9) 0.0208(9) 0.0013(7) -0.0012(7) -0.0007(7)
C11 0.0237(9) 0.0198(9) 0.0251(9) 0.0021(7) -0.0027(8) 0.0010(8)
C12 0.0348(11) 0.0200(10) 0.0320(11) 0.0012(9) -0.0100(9) 0.0025(8)
C13 0.0336(11) 0.0219(9) 0.0305(11) 0.0002(9) -0.0091(9) 0.0049(8)
C14 0.0235(9) 0.0204(9) 0.0221(9) 0.0015(7) -0.0027(7) 0.0036(7)
C15 0.0199(9) 0.0232(9) 0.0207(9) 0.0024(7) -0.0021(7) 0.0013(7)
C16 0.0228(9) 0.0232(9) 0.0199(9) 0.0017(7) -0.0017(7) 0.0016(7)
C17 0.0303(10) 0.0283(10) 0.0220(10) 0.0021(9) -0.0087(8) 0.0002(8)
C18 0.0316(11) 0.0231(10) 0.0248(10) 0.0011(8) -0.0081(9) -0.0020(8)
C19 0.0208(9) 0.0247(10) 0.0213(9) 0.0005(8) -0.0002(8) -0.0011(8)
C20 0.0201(9) 0.0204(9) 0.0215(9) -0.0004(7) 0.0011(7) -0.0008(7)
C51 0.0293(10) 0.0221(9) 0.0260(10) -0.0005(8) -0.0052(8) 0.0042(8)
C52 0.0548(16) 0.0427(14) 0.0274(11) -0.0190(13) -0.0019(11) 0.0082(10)
C53 0.0417(13) 0.0336(12) 0.0385(12) 0.0135(11) -0.0096(11) 0.0046(10)
C54 0.0441(13) 0.0330(12) 0.0213(10) -0.0018(10) 0.0011(9) 0.0016(8)
C101 0.0259(10) 0.0196(9) 0.0255(10) 0.0028(8) -0.0049(8) 0.0002(8)
C102 0.0344(11) 0.0281(11) 0.0302(11) -0.0039(9) 0.0025(9) -0.0032(9)
C103 0.0380(12) 0.0307(12) 0.0443(14) -0.0073(10) 0.0028(10) -0.0021(10)
C104 0.0408(13) 0.0218(10) 0.0440(13) -0.0002(9) -0.0103(11) -0.0040(9)
C105 0.0476(14) 0.0243(10) 0.0328(12) 0.0053(10) -0.0051(11) -0.0071(9)
C106 0.0402(12) 0.0233(10) 0.0279(10) 0.0027(9) -0.0014(9) -0.0017(8)
C151 0.0254(10) 0.0206(9) 0.0212(9) 0.0004(8) -0.0042(7) 0.0010(7)
C152 0.0256(10) 0.0269(10) 0.0362(11) -0.0030(8) -0.0019(9) 0.0117(9)
C153 0.0260(10) 0.0250(10) 0.0414(12) -0.0022(9) -0.0108(9) 0.0083(9)
C154 0.0394(12) 0.0274(11) 0.0242(10) 0.0065(9) -0.0096(9) 0.0011(8)
C155 0.0403(13) 0.0683(19) 0.0231(11) 0.0171(13) 0.0068(10) 0.0140(11)
C156 0.0275(11) 0.0577(16) 0.0277(11) 0.0117(11) 0.0035(9) 0.0128(11)
C201 0.0256(9) 0.0213(9) 0.0251(9) 0.0004(8) -0.0058(8) -0.0008(8)
C202 0.0390(12) 0.0272(11) 0.0283(11) 0.0000(9) -0.0015(9) -0.0046(9)
C203 0.0562(16) 0.0270(11) 0.0297(11) 0.0092(11) -0.0103(11) -0.0074(9)
C204 0.0527(15) 0.0217(10) 0.0439(14) 0.0055(10) -0.0272(12) -0.0059(9)
C205 0.0335(12) 0.0240(11) 0.0561(16) -0.0016(9) -0.0128(11) 0.0019(10)
C206 0.0262(10) 0.0271(11) 0.0395(12) 0.0008(9) -0.0024(9) 0.0005(9)
N1 0.0204(7) 0.0165(7) 0.0217(8) 0.0001(6) -0.0010(6) 0.0015(6)
N2 0.0210(8) 0.0185(8) 0.0186(7) 0.0009(6) -0.0001(6) -0.0004(6)
N3 0.0232(8) 0.0174(7) 0.0213(8) 0.0004(6) -0.0032(6) 0.0032(6)
N4 0.0225(8) 0.0199(8) 0.0197(8) 0.0007(7) -0.0008(6) 0.0024(6)

loop_
_atom_type_symbol
_atom_type_description
_atom_type_scat_dispersion_real
_atom_type_scat_dispersion_imag
_atom_type_scat_source
C C 0.0033 0.0016 'International Tables Vol C Tables 4.2.6.8 and 6.1.1.4'
H H 0.0000 0.0000 'International Tables Vol C Tables 4.2.6.8 and 6.1.1.4'
N N 0.0061 0.0033 'International Tables Vol C Tables 4.2.6.8 and 6.1.1.4'

loop_
_geom_angle_atom_site_label_1
_geom_angle_atom_site_label_2
_geom_angle_atom_site_label_3
_geom_angle
N1 C1 C20 127.66(18)
N1 C1 C2 106.69(16)
C20 C1 C2 125.59(18)
C3 C2 C1 108.08(18)
C3 C2 H32 126.0
C1 C2 H32 126.0
C2 C3 C4 108.77(18)
C2 C3 H33 125.6
C4 C3 H33 125.6
N1 C4 C5 125.11(17)
N1 C4 C3 105.80(17)
C5 C4 C3 128.86(19)
C4 C5 C6 120.55(18)
C4 C5 C51 119.12(18)
C6 C5 C51 120.31(17)
N2 C6 C5 126.09(17)
N2 C6 C7 109.88(17)
C5 C6 C7 123.95(18)
C8 C7 C6 107.04(18)
C8 C7 H7 126.5
C6 C7 H7 126.5
C7 C8 C9 106.84(18)
C7 C8 H8 126.6
C9 C8 H8 126.6
N2 C9 C10 127.43(17)
N2 C9 C8 110.22(17)
C10 C9 C8 122.34(18)
C11 C10 C9 126.03(18)
C11 C10 C101 116.57(18)
C9 C10 C101 117.38(17)
N3 C11 C10 126.33(18)
N3 C11 C12 106.79(17)
C10 C11 C12 126.84(19)
C13 C12 C11 108.22(19)
C13 C12 H14 125.9
C11 C12 H14 125.9
C12 C13 C14 107.81(19)
C12 C13 H15 126.1
C14 C13 H15 126.1
N3 C14 C15 125.08(18)
N3 C14 C13 107.10(18)
C15 C14 C13 127.78(19)
C16 C15 C14 124.19(18)
C16 C15 C151 117.60(18)
C14 C15 C151 118.16(18)
N4 C16 C15 125.56(18)
N4 C16 C17 110.51(18)
C15 C16 C17 123.88(18)
C18 C17 C16 106.69(18)
C18 C17 H17 126.7
C16 C17 H17 126.7
C17 C18 C19 106.67(19)
C17 C18 H16 126.7
C19 C18 H16 126.7
N4 C19 C20 126.54(18)
N4 C19 C18 110.60(18)
C20 C19 C18 122.86(19)
C1 C20 C19 126.17(18)
C1 C20 C201 117.46(18)
C19 C20 C201 116.37(17)
C53 C51 C52 110.2(2)
C53 C51 C54 109.82(19)
C52 C51 C54 102.74(19)
C53 C51 C5 110.11(18)
C52 C51 C5 110.86(18)
C54 C51 C5 112.86(17)
C51 C52 H26 109.5
C51 C52 H28 109.5
H26 C52 H28 109.5
C51 C52 H27 109.5
H26 C52 H27 109.5
H28 C52 H27 109.5
C51 C53 H25 109.5
C51 C53 H23 109.5
H25 C53 H23 109.5
C51 C53 H24 109.5
H25 C53 H24 109.5
H23 C53 H24 109.5
C51 C54 H30 109.5
C51 C54 H29 109.5
H30 C54 H29 109.5
C51 C54 H31 109.5
H30 C54 H31 109.5
H29 C54 H31 109.5
C102 C101 C106 118.3(2)
C102 C101 C10 120.98(19)
C106 C101 C10 120.7(2)
C103 C102 C101 120.8(2)
C103 C102 H11 119.6
C101 C102 H11 119.6
C104 C103 C102 120.9(2)
C104 C103 H12 119.6
C102 C103 H12 119.6
C103 C104 C105 118.9(2)
C103 C104 H2 120.5
C105 C104 H2 120.5
C104 C105 C106 120.8(2)
C104 C105 H10 119.6
C106 C105 H10 119.6
C105 C106 C101 120.3(2)
C105 C106 H9 119.8
C101 C106 H9 119.8
C156 C151 C152 118.1(2)
C156 C151 C15 120.06(19)
C152 C151 C15 121.78(19)
C153 C152 C151 120.8(2)
C153 C152 H22 119.6
C151 C152 H22 119.6
C154 C153 C152 120.5(2)
C154 C153 H21 119.7
C152 C153 H21 119.7
C153 C154 C155 119.5(2)
C153 C154 H20 120.3
C155 C154 H20 120.3
C154 C155 C156 120.1(2)
C154 C155 H19 119.9
C156 C155 H19 119.9
C151 C156 C155 120.9(2)
C151 C156 H18 119.5
C155 C156 H18 119.5
C206 C201 C202 119.2(2)
C206 C201 C20 121.71(19)
C202 C201 C20 119.03(19)
C201 C202 C203 120.3(2)
C201 C202 H4 119.9
C203 C202 H4 119.9
C204 C203 C202 119.9(2)
C204 C203 H5 120.0
C202 C203 H5 120.0
C203 C204 C205 120.2(2)
C203 C204 H1 119.9
C205 C204 H1 119.9
C204 C205 C206 120.1(2)
C204 C205 H34 119.9
C206 C205 H34 119.9
C205 C206 C201 120.2(2)
C205 C206 H3 119.9
C201 C206 H3 119.9
C1 N1 C4 110.55(16)
C1 N1 H1A 124.7
C4 N1 H1A 124.7
C6 N2 C9 105.85(16)
C14 N3 C11 110.07(16)
C14 N3 H3A 125.0
C11 N3 H3A 125.0
C19 N4 C16 105.46(17)

loop_
_geom_bond_atom_site_label_1
_geom_bond_atom_site_label_2
_geom_bond_distance
C1 N1 1.376(2)
C1 C20 1.395(3)
C1 C2 1.432(3)
C2 C3 1.358(3)
C2 H32 0.9500
C3 C4 1.440(3)
C3 H33 0.9500
C4 N1 1.381(2)
C4 C5 1.407(3)
C5 C6 1.426(3)
C5 C51 1.559(3)
C6 N2 1.369(3)
C6 C7 1.457(3)
C7 C8 1.340(3)
C7 H7 0.9500
C8 C9 1.451(3)
C8 H8 0.9500
C9 N2 1.373(2)
C9 C10 1.405(3)
C10 C11 1.402(3)
C10 C101 1.499(3)
C11 N3 1.371(3)
C11 C12 1.429(3)
C12 C13 1.363(3)
C12 H14 0.9500
C13 C14 1.428(3)
C13 H15 0.9500
C14 N3 1.371(2)
C14 C15 1.403(3)
C15 C16 1.398(3)
C15 C151 1.499(3)
C16 N4 1.377(2)
C16 C17 1.450(3)
C17 C18 1.349(3)
C17 H17 0.9500
C18 C19 1.455(3)
C18 H16 0.9500
C19 N4 1.366(3)
C19 C20 1.407(3)
C20 C201 1.495(3)
C51 C53 1.539(3)
C51 C52 1.548(3)
C51 C54 1.550(3)
C52 H26 0.9800
C52 H28 0.9800
C52 H27 0.9800
C53 H25 0.9800
C53 H23 0.9800
C53 H24 0.9800
C54 H30 0.9800
C54 H29 0.9800
C54 H31 0.9800
C101 C102 1.393(3)
C101 C106 1.398(3)
C102 C103 1.388(3)
C102 H11 0.9500
C103 C104 1.377(4)
C103 H12 0.9500
C104 C105 1.387(4)
C104 H2 0.9500
C105 C106 1.392(3)
C105 H10 0.9500
C106 H9 0.9500
C151 C156 1.389(3)
C151 C152 1.394(3)
C152 C153 1.390(3)
C152 H22 0.9500
C153 C154 1.374(3)
C153 H21 0.9500
C154 C155 1.385(4)
C154 H20 0.9500
C155 C156 1.393(3)
C155 H19 0.9500
C156 H18 0.9500
C201 C206 1.388(3)
C201 C202 1.389(3)
C202 C203 1.393(3)
C202 H4 0.9500
C203 C204 1.376(4)
C203 H5 0.9500
C204 C205 1.382(4)
C204 H1 0.9500
C205 C206 1.388(3)
C205 H34 0.9500
C206 H3 0.9500
N1 H1A 0.8800
N3 H3A 0.8800

loop_
_geom_hbond_atom_site_label_D
_geom_hbond_atom_site_label_H
_geom_hbond_atom_site_label_A
_geom_hbond_site_symmetry_A
_geom_hbond_distance_DH
_geom_hbond_distance_HA
_geom_hbond_distance_DA
_geom_hbond_angle_DHA
N1 H1A N2 . 0.88 2.24 2.818(2) 123
N1 H1A N4 . 0.88 2.46 2.995(2) 119
N3 H3A N2 . 0.88 2.46 2.998(2) 120
N3 H3A N4 . 0.88 2.26 2.831(2) 123
C204 H1 Cg6 1_565 0.95 2.57 3.477(3) 160
C202 H4 Cg3 3_655 0.95 2.61 3.511(2) 160
C8 H8 Cg1 2_455 0.95 2.67 3.452(2) 140
C156 H18 Cg1 3_645 0.95 2.90 3.610(2) 132
C154 H20 Cg2 4_655 0.95 2.78 3.654(2) 153
C54 H30 Cg4 2_455 0.98 2.98 3.664(2) 128

loop_
_geom_torsion_atom_site_label_1
_geom_torsion_atom_site_label_2
_geom_torsion_atom_site_label_3
_geom_torsion_atom_site_label_4
_geom_torsion
N1 C1 C2 C3 -2.5(2)
C20 C1 C2 C3 174.9(2)
C1 C2 C3 C4 0.8(2)
C2 C3 C4 N1 1.2(2)
C2 C3 C4 C5 175.9(2)
N1 C4 C5 C6 16.6(3)
C3 C4 C5 C6 -157.2(2)
N1 C4 C5 C51 -165.28(18)
C3 C4 C5 C51 21.0(3)
C4 C5 C6 N2 -24.7(3)
C51 C5 C6 N2 157.20(19)
C4 C5 C6 C7 151.72(19)
C51 C5 C6 C7 -26.4(3)
N2 C6 C7 C8 -2.7(2)
C5 C6 C7 C8 -179.56(19)
C6 C7 C8 C9 0.0(2)
C7 C8 C9 N2 2.6(2)
C7 C8 C9 C10 -176.48(19)
N2 C9 C10 C11 11.5(3)
C8 C9 C10 C11 -169.67(19)
N2 C9 C10 C101 -169.90(19)
C8 C9 C10 C101 9.0(3)
C9 C10 C11 N3 4.0(3)
C101 C10 C11 N3 -174.65(19)
C9 C10 C11 C12 -178.7(2)
C101 C10 C11 C12 2.6(3)
N3 C11 C12 C13 0.6(3)
C10 C11 C12 C13 -177.1(2)
C11 C12 C13 C14 -0.5(3)
C12 C13 C14 N3 0.2(3)
C12 C13 C14 C15 -177.8(2)
N3 C14 C15 C16 0.7(3)
C13 C14 C15 C16 178.4(2)
N3 C14 C15 C151 178.04(19)
C13 C14 C15 C151 -4.2(3)
C14 C15 C16 N4 2.4(3)
C151 C15 C16 N4 -174.98(19)
C14 C15 C16 C17 179.8(2)
C151 C15 C16 C17 2.4(3)
N4 C16 C17 C18 1.3(3)
C15 C16 C17 C18 -176.4(2)
C16 C17 C18 C19 0.3(2)
C17 C18 C19 N4 -1.8(3)
C17 C18 C19 C20 178.2(2)
N1 C1 C20 C19 -1.3(3)
C2 C1 C20 C19 -178.2(2)
N1 C1 C20 C201 179.02(19)
C2 C1 C20 C201 2.2(3)
N4 C19 C20 C1 -8.5(3)
C18 C19 C20 C1 171.5(2)
N4 C19 C20 C201 171.15(19)
C18 C19 C20 C201 -8.8(3)
C4 C5 C51 C53 -83.4(2)
C6 C5 C51 C53 94.8(2)
C4 C5 C51 C52 38.9(3)
C6 C5 C51 C52 -142.9(2)
C4 C5 C51 C54 153.5(2)
C6 C5 C51 C54 -28.3(3)
C11 C10 C101 C102 63.5(3)
C9 C10 C101 C102 -115.2(2)
C11 C10 C101 C106 -117.5(2)
C9 C10 C101 C106 63.7(3)
C106 C101 C102 C103 -1.8(3)
C10 C101 C102 C103 177.1(2)
C101 C102 C103 C104 0.0(4)
C102 C103 C104 C105 2.3(4)
C103 C104 C105 C106 -2.7(4)
C104 C105 C106 C101 0.8(4)
C102 C101 C106 C105 1.4(3)
C10 C101 C106 C105 -177.5(2)
C16 C15 C151 C156 107.2(2)
C14 C15 C151 C156 -70.3(3)
C16 C15 C151 C152 -70.3(3)
C14 C15 C151 C152 112.2(2)
C156 C151 C152 C153 -1.8(4)
C15 C151 C152 C153 175.7(2)
C151 C152 C153 C154 0.1(4)
C152 C153 C154 C155 1.2(4)
C153 C154 C155 C156 -0.8(4)
C152 C151 C156 C155 2.2(4)
C15 C151 C156 C155 -175.4(3)
C154 C155 C156 C151 -1.0(5)
C1 C20 C201 C206 -70.1(3)
C19 C20 C201 C206 110.2(2)
C1 C20 C201 C202 111.6(2)
C19 C20 C201 C202 -68.1(3)
C206 C201 C202 C203 -0.8(3)
C20 C201 C202 C203 177.5(2)
C201 C202 C203 C204 -0.3(4)
C202 C203 C204 C205 0.9(4)
C203 C204 C205 C206 -0.3(4)
C204 C205 C206 C201 -0.8(4)
C202 C201 C206 C205 1.4(3)
C20 C201 C206 C205 -176.9(2)
C20 C1 N1 C4 -174.01(19)
C2 C1 N1 C4 3.3(2)
C5 C4 N1 C1 -177.77(18)
C3 C4 N1 C1 -2.8(2)
C5 C6 N2 C9 -179.02(19)
C7 C6 N2 C9 4.1(2)
C10 C9 N2 C6 174.85(19)
C8 C9 N2 C6 -4.1(2)
C15 C14 N3 C11 178.23(19)
C13 C14 N3 C11 0.1(2)
C10 C11 N3 C14 177.3(2)
C12 C11 N3 C14 -0.4(2)
C20 C19 N4 C16 -177.4(2)
C18 C19 N4 C16 2.6(2)
C15 C16 N4 C19 175.3(2)
C17 C16 N4 C19 -2.4(2)

_cod_database_fobs_code 2241466
